data_2242896
loop_
_publ_author_name
'Saidi, Meriem'
'Giorgi, Michel'
'Boukli-hacene, Leila'

_publ_section_title
;
 Sonochemical synthesis and crystal structure of dimethylammonium
 bis[3-carboxy-2-(dimethylamino)propanoato-\k^2^<i>N</i>,<i>O</i>^1^]chloridochromium(II)
 monohydrate
;
_journal_issue 5
_journal_name_full 'Acta Crystallographica Section E'
_journal_page_first 604
_journal_page_last 606
_journal_paper_doi 10.1107/S2056989019004717
_journal_volume 75
_journal_year 2019
_chemical_absolute_configuration unk
_chemical_formula_iupac '(C2 H8 N) [Cr (C6 H10 N O4)2 Cl], H2 O'
_chemical_formula_moiety 'C2 H8 N +, C12 H20 Cr Cl N2 O8 -, H2 O'
_chemical_formula_sum 'C14 H30 Cl Cr N3 O9'
_chemical_formula_weight 471.86
_chemical_name_systematic
;
Dimethylammonium
bis[3-carboxy-2-(dimethylamino)propanoato-\k^2^<i>N</i>,<i>O</i>^1^]\
chloridochromium(II) monohydrate
;
_space_group_crystal_system monoclinic
_space_group_IT_number 4
_space_group_name_Hall 'P 2yb'
_space_group_name_H-M_alt 'P 1 21 1'
_symmetry_space_group_name_Hall 'P 2yb'
_symmetry_space_group_name_H-M 'P 1 21 1'
_atom_sites_solution_hydrogens mixed
_atom_sites_solution_primary direct
_atom_sites_solution_secondary difmap
_audit_creation_method SHELXL-2018/3
_cell_angle_alpha 90
_cell_angle_beta 93.339(2)
_cell_angle_gamma 90
_cell_formula_units_Z 2
_cell_length_a 8.2246(2)
_cell_length_b 15.1419(4)
_cell_length_c 8.6851(2)
_cell_measurement_reflns_used 7960
_cell_measurement_temperature 298(2)
_cell_measurement_theta_max 68.79
_cell_measurement_theta_min 5.36
_cell_volume 1079.77(5)
_computing_cell_refinement
;
CrysAlis PRO (Rigaku OD, 2018)
;
_computing_data_collection
;
CrysAlis PRO (Rigaku OD, 2018)
;
_computing_data_reduction
;
CrysAlis PRO (Rigaku OD, 2018)
;
_computing_molecular_graphics
;
Mercury (Macrae <i>et al.</i>,  2008) and PLATON (Spek, 2009)
;
_computing_publication_material
;
<i>OLEX2</i> (Dolomanov <i>et al.</i>,  2009), PLATON (Spek,
2009)
and publCIF (Westrip, 2010)
;
_computing_structure_refinement
;
SHELXL2014 (Sheldrick, 2015b)
;
_computing_structure_solution
;
SHELXT2014 (Sheldrick, 2015a)
;
_diffrn_ambient_temperature 297(2)
_diffrn_detector 'CCD plate'
_diffrn_detector_area_resol_mean 5.3048
_diffrn_measured_fraction_theta_full 1.000
_diffrn_measured_fraction_theta_max 0.991
_diffrn_measurement_device 'four-circle diffractometer'
_diffrn_measurement_device_type 'Rigaku Oxford Diffraction SuperNova, Dual, Cu at home/near, AtlasS2'
_diffrn_measurement_method '\w scans'
_diffrn_radiation_monochromator mirror
_diffrn_radiation_probe x-ray
_diffrn_radiation_type CuK\a
_diffrn_radiation_wavelength 1.54184
_diffrn_reflns_av_R_equivalents 0.0386
_diffrn_reflns_av_unetI/netI 0.0318
_diffrn_reflns_limit_h_max 9
_diffrn_reflns_limit_h_min -8
_diffrn_reflns_limit_k_max 18
_diffrn_reflns_limit_k_min -18
_diffrn_reflns_limit_l_max 10
_diffrn_reflns_limit_l_min -10
_diffrn_reflns_number 11333
_diffrn_reflns_theta_full 67.684
_diffrn_reflns_theta_max 68.972
_diffrn_reflns_theta_min 5.101
_diffrn_source 'micro-focus sealed X-ray tube'
_exptl_absorpt_coefficient_mu 5.941
_exptl_absorpt_correction_T_max 1.0000
_exptl_absorpt_correction_T_min 0.9174
_exptl_absorpt_correction_type multi-scan
_exptl_absorpt_process_details
;
(CrysAlis PRO; Rigaku OD, 2018)
;
_exptl_crystal_colour blue
_exptl_crystal_density_diffrn 1.451
_exptl_crystal_description prism
_exptl_crystal_F_000 496
_exptl_crystal_size_max 0.160
_exptl_crystal_size_mid 0.100
_exptl_crystal_size_min 0.060
_refine_diff_density_max 1.142
_refine_diff_density_min -0.363
_refine_ls_abs_structure_details
;
Refined as an inversion twin
;
_refine_ls_abs_structure_Flack 0.422(11)
_refine_ls_extinction_method none
_refine_ls_goodness_of_fit_ref 1.076
_refine_ls_hydrogen_treatment mixed
_refine_ls_matrix_type full
_refine_ls_number_parameters 268
_refine_ls_number_reflns 3930
_refine_ls_number_restraints 4
_refine_ls_restrained_S_all 1.075
_refine_ls_R_factor_all 0.0533
_refine_ls_R_factor_gt 0.0525
_refine_ls_shift/su_max 0.000
_refine_ls_shift/su_mean 0.000
_refine_ls_structure_factor_coef Fsqd
_refine_ls_weighting_details 'w=1/[\s^2^(Fo^2^)+(0.1071P)^2^+0.4201P] where P=(Fo^2^+2Fc^2^)/3'
_refine_ls_weighting_scheme calc
_refine_ls_wR_factor_gt 0.1430
_refine_ls_wR_factor_ref 0.1459
_reflns_number_gt 3864
_reflns_number_total 3930
_reflns_threshold_expression 'I > 2\s(I)'
_cod_data_source_file su5493sup1.cif
_cod_data_source_block I
_cod_database_code 2242896
_shelx_space_group_comment
;
The symmetry employed for this shelxl refinement is uniquely defined
by the following loop, which should always be used as a source of
symmetry information in preference to the above space-group names.
They are only intended as comments.
;
_shelx_estimated_absorpt_t_min 0.450
_shelx_estimated_absorpt_t_max 0.717

loop_
_space_group_symop_operation_xyz
'x, y, z'
'-x, y+1/2, -z'

loop_
_atom_site_type_symbol
_atom_site_label
_atom_site_fract_x
_atom_site_fract_y
_atom_site_fract_z
_atom_site_U_iso_or_equiv
_atom_site_adp_type
_atom_site_calc_flag
_atom_site_occupancy
Cr Cr1 0.77728(9) 0.46008(6) 0.77478(8) 0.0331(3) Uani d 1
Cl Cl1 0.96891(19) 0.44269(11) 0.55923(19) 0.0567(4) Uani d 1
O O1 0.7158(5) 0.5842(3) 0.7439(5) 0.0467(10) Uani d 1
O O2 0.5397(6) 0.6689(3) 0.6095(6) 0.0507(10) Uani d 1
O O3 0.2468(7) 0.6241(5) 0.2902(6) 0.0647(16) Uani d 1
O O4 0.4927(7) 0.5814(5) 0.2465(7) 0.0727(16) Uani d 1
H H4O 0.473620 0.609797 0.167158 0.109 Uiso calc 1
O O5 0.7816(6) 0.3408(3) 0.8608(6) 0.0568(12) Uani d 1
O O6 0.8881(8) 0.2659(4) 1.0581(7) 0.0679(14) Uani d 1
O O7 1.2888(7) 0.2838(4) 1.0339(6) 0.0686(15) Uani d 1
O O8 1.2813(7) 0.2989(4) 1.2885(6) 0.0578(14) Uani d 1
H H8O 1.366024 0.270333 1.290499 0.087 Uiso calc 1
N N1 0.5641(6) 0.4365(3) 0.6532(6) 0.0439(11) Uani d 1
N N2 0.9374(6) 0.4869(3) 0.9555(6) 0.0422(11) Uani d 1
C C1 0.6020(7) 0.5955(4) 0.6425(7) 0.0388(12) Uani d 1
C C2 0.5452(7) 0.5140(4) 0.5487(6) 0.0395(12) Uani d 1
H H2 0.622057 0.505921 0.467737 0.047 Uiso calc 1
C C3 0.3768(8) 0.5244(5) 0.4683(7) 0.0469(13) Uani d 1
H H3A 0.337458 0.466321 0.437155 0.056 Uiso calc 1
H H3B 0.303802 0.547195 0.542577 0.056 Uiso calc 1
C C4 0.3661(8) 0.5834(4) 0.3295(7) 0.0458(13) Uani d 1
C C5 0.4376(8) 0.4347(6) 0.7677(9) 0.062(2) Uani d 1
H H8A 0.470785 0.395257 0.850250 0.093 Uiso calc 1
H H8B 0.336623 0.414570 0.718912 0.093 Uiso calc 1
H H8C 0.423522 0.492985 0.808217 0.093 Uiso calc 1
C C6 0.5626(11) 0.3524(5) 0.5675(11) 0.067(2) Uani d 1
H H6A 0.635292 0.356419 0.485227 0.100 Uiso calc 1
H H6B 0.454227 0.340600 0.525437 0.100 Uiso calc 1
H H6C 0.597207 0.305432 0.636040 0.100 Uiso calc 1
C C7 0.8884(8) 0.3294(4) 0.9699(7) 0.0438(12) Uani d 1
C C8 1.0189(7) 0.4011(4) 0.9867(7) 0.0395(12) Uani d 1
H H8 1.093246 0.391531 0.904066 0.047 Uiso calc 1
C C9 1.1207(9) 0.3964(4) 1.1380(8) 0.0499(14) Uani d 1
H H9A 1.181580 0.450948 1.151865 0.060 Uiso calc 1
H H9B 1.048333 0.391704 1.221919 0.060 Uiso calc 1
C C10 1.2384(7) 0.3197(4) 1.1473(7) 0.0436(12) Uani d 1
C C11 0.8385(11) 0.5139(6) 1.0840(9) 0.067(2) Uani d 1
H H11A 0.790995 0.570782 1.061941 0.100 Uiso calc 1
H H11B 0.906629 0.517222 1.177456 0.100 Uiso calc 1
H H19C 0.753661 0.471417 1.096277 0.100 Uiso calc 1
C C12 1.0545(10) 0.5576(5) 0.9208(11) 0.067(2) Uani d 1
H H12A 1.108472 0.542490 0.829352 0.100 Uiso calc 1
H H12B 1.133630 0.563742 1.005790 0.100 Uiso calc 1
H H12C 0.997048 0.612331 0.904808 0.100 Uiso calc 1
N N3 1.0276(9) 0.7370(4) 0.4178(8) 0.0607(15) Uani d 1
H H3C 1.036403 0.795574 0.417595 0.073 Uiso calc 1
H H3D 1.101606 0.715613 0.356926 0.073 Uiso calc 1
C C13 1.0657(14) 0.7039(7) 0.5796(11) 0.079(3) Uani d 1
H H13A 1.055159 0.640779 0.581505 0.119 Uiso calc 1
H H13B 0.991100 0.729742 0.647664 0.119 Uiso calc 1
H H13C 1.175078 0.720115 0.612551 0.119 Uiso calc 1
C C14 0.8635(12) 0.7125(7) 0.3526(12) 0.078(2) Uani d 1
H H14A 0.854076 0.727475 0.245084 0.118 Uiso calc 1
H H14B 0.782581 0.743983 0.406017 0.118 Uiso calc 1
H H14C 0.847500 0.650115 0.364519 0.118 Uiso calc 1
O O1W 0.4309(7) 0.6707(5) -0.0045(7) 0.0703(15) Uani d 1
H H1WA 0.492(14) 0.704(8) -0.056(13) 0.105 Uiso d 1
H H1WB 0.341(10) 0.699(8) 0.004(8) 0.105 Uiso d 1

loop_
_atom_site_aniso_label
_atom_site_aniso_U_11
_atom_site_aniso_U_22
_atom_site_aniso_U_33
_atom_site_aniso_U_12
_atom_site_aniso_U_13
_atom_site_aniso_U_23
Cr1 0.0310(4) 0.0267(4) 0.0401(4) -0.0011(3) -0.0118(3) 0.0011(3)
Cl1 0.0540(8) 0.0532(10) 0.0636(8) -0.0009(6) 0.0104(6) -0.0049(6)
O1 0.049(2) 0.033(2) 0.056(2) -0.0003(16) -0.016(2) -0.0034(17)
O2 0.053(2) 0.033(2) 0.064(3) 0.0047(18) -0.017(2) 0.0016(19)
O3 0.057(3) 0.079(4) 0.057(3) 0.025(3) -0.001(2) 0.010(3)
O4 0.058(3) 0.094(5) 0.067(3) 0.023(3) 0.008(2) 0.022(3)
O5 0.060(3) 0.040(2) 0.067(3) -0.009(2) -0.025(2) 0.009(2)
O6 0.082(4) 0.047(3) 0.072(3) -0.004(2) -0.015(3) 0.019(2)
O7 0.073(3) 0.077(4) 0.056(3) 0.029(3) 0.003(2) 0.005(3)
O8 0.071(4) 0.048(3) 0.052(3) 0.016(2) -0.016(2) 0.000(2)
N1 0.040(2) 0.035(3) 0.055(3) 0.0016(18) -0.011(2) 0.002(2)
N2 0.046(3) 0.034(3) 0.045(2) -0.0006(19) -0.009(2) 0.0015(18)
C1 0.038(3) 0.033(3) 0.045(3) -0.003(2) -0.005(2) -0.002(2)
C2 0.037(3) 0.038(3) 0.043(3) -0.003(2) -0.006(2) 0.000(2)
C3 0.040(3) 0.046(3) 0.054(3) -0.007(2) -0.011(2) 0.002(3)
C4 0.046(3) 0.041(3) 0.049(3) -0.001(3) -0.010(2) -0.001(3)
C5 0.044(3) 0.071(5) 0.071(4) -0.008(3) -0.003(3) 0.026(4)
C6 0.071(5) 0.035(4) 0.090(6) -0.001(3) -0.035(4) -0.008(3)
C7 0.051(3) 0.029(3) 0.051(3) 0.002(2) -0.005(3) -0.001(2)
C8 0.044(3) 0.030(3) 0.044(3) 0.004(2) -0.004(2) -0.002(2)
C9 0.061(4) 0.035(3) 0.051(3) 0.008(3) -0.016(3) -0.004(2)
C10 0.042(3) 0.039(3) 0.048(3) 0.001(2) -0.010(2) 0.002(2)
C11 0.080(5) 0.061(5) 0.059(4) 0.027(4) 0.001(4) -0.011(3)
C12 0.063(4) 0.046(4) 0.086(5) -0.013(3) -0.039(4) 0.013(4)
N3 0.069(4) 0.047(3) 0.066(3) 0.001(3) 0.008(3) 0.000(3)
C13 0.101(7) 0.066(6) 0.072(5) 0.011(5) 0.010(5) 0.003(4)
C14 0.072(5) 0.071(6) 0.093(6) 0.000(4) 0.008(5) -0.014(5)
O1W 0.063(3) 0.070(4) 0.080(4) 0.001(3) 0.013(3) 0.019(3)

loop_
_atom_type_symbol
_atom_type_description
_atom_type_scat_dispersion_real
_atom_type_scat_dispersion_imag
_atom_type_scat_source
C C 0.0181 0.0091 'International Tables Vol C Tables 4.2.6.8 and 6.1.1.4'
H H 0.0000 0.0000 'International Tables Vol C Tables 4.2.6.8 and 6.1.1.4'
Cl Cl 0.3639 0.7018 'International Tables Vol C Tables 4.2.6.8 and 6.1.1.4'
Cr Cr -0.1635 2.4439 'International Tables Vol C Tables 4.2.6.8 and 6.1.1.4'
N N 0.0311 0.0180 'International Tables Vol C Tables 4.2.6.8 and 6.1.1.4'
O O 0.0492 0.0322 'International Tables Vol C Tables 4.2.6.8 and 6.1.1.4'

loop_
_geom_angle_atom_site_label_1
_geom_angle_atom_site_label_2
_geom_angle_atom_site_label_3
_geom_angle
O5 Cr1 O1 159.6(2)
O5 Cr1 N1 91.9(2)
O1 Cr1 N1 83.62(19)
O5 Cr1 N2 83.8(2)
O1 Cr1 N2 93.71(19)
N1 Cr1 N2 160.3(2)
O5 Cr1 Cl1 100.87(19)
O1 Cr1 Cl1 99.51(15)
N1 Cr1 Cl1 98.83(16)
N2 Cr1 Cl1 100.88(16)
C1 O1 Cr1 113.7(4)
C4 O4 H4O 109.5
C7 O5 Cr1 114.1(4)
C10 O8 H8O 109.5
C6 N1 C5 109.7(6)
C6 N1 C2 112.1(6)
C5 N1 C2 111.9(5)
C6 N1 Cr1 113.4(4)
C5 N1 Cr1 105.9(4)
C2 N1 Cr1 103.7(3)
C11 N2 C8 111.6(5)
C11 N2 C12 110.2(7)
C8 N2 C12 112.3(5)
C11 N2 Cr1 106.2(5)
C8 N2 Cr1 103.4(4)
C12 N2 Cr1 112.8(4)
O2 C1 O1 124.0(6)
O2 C1 C2 119.0(5)
O1 C1 C2 116.9(5)
N1 C2 C3 115.0(5)
N1 C2 C1 107.0(4)
C3 C2 C1 113.6(5)
N1 C2 H2 106.9
C3 C2 H2 106.9
C1 C2 H2 106.9
C4 C3 C2 116.1(5)
C4 C3 H3A 108.3
C2 C3 H3A 108.3
C4 C3 H3B 108.3
C2 C3 H3B 108.3
H3A C3 H3B 107.4
O3 C4 O4 121.7(7)
O3 C4 C3 123.2(6)
O4 C4 C3 114.9(6)
N1 C5 H8A 109.5
N1 C5 H8B 109.5
H8A C5 H8B 109.5
N1 C5 H8C 109.5
H8A C5 H8C 109.5
H8B C5 H8C 109.5
N1 C6 H6A 109.5
N1 C6 H6B 109.5
H6A C6 H6B 109.5
N1 C6 H6C 109.5
H6A C6 H6C 109.5
H6B C6 H6C 109.5
O6 C7 O5 123.1(6)
O6 C7 C8 121.5(6)
O5 C7 C8 115.3(5)
N2 C8 C9 114.9(5)
N2 C8 C7 107.3(5)
C9 C8 C7 113.5(5)
N2 C8 H8 106.9
C9 C8 H8 106.9
C7 C8 H8 106.9
C10 C9 C8 113.7(5)
C10 C9 H9A 108.8
C8 C9 H9A 108.8
C10 C9 H9B 108.8
C8 C9 H9B 108.8
H9A C9 H9B 107.7
O7 C10 O8 124.7(6)
O7 C10 C9 123.1(6)
O8 C10 C9 112.1(6)
N2 C11 H11A 109.5
N2 C11 H11B 109.5
H11A C11 H11B 109.5
N2 C11 H19C 109.5
H11A C11 H19C 109.5
H11B C11 H19C 109.5
N2 C12 H12A 109.5
N2 C12 H12B 109.5
H12A C12 H12B 109.5
N2 C12 H12C 109.5
H12A C12 H12C 109.5
H12B C12 H12C 109.5
C14 N3 C13 114.1(8)
C14 N3 H3C 108.7
C13 N3 H3C 108.7
C14 N3 H3D 108.7
C13 N3 H3D 108.7
H3C N3 H3D 107.6
N3 C13 H13A 109.5
N3 C13 H13B 109.5
H13A C13 H13B 109.5
N3 C13 H13C 109.5
H13A C13 H13C 109.5
H13B C13 H13C 109.5
N3 C14 H14A 109.5
N3 C14 H14B 109.5
H14A C14 H14B 109.5
N3 C14 H14C 109.5
H14A C14 H14C 109.5
H14B C14 H14C 109.5
H1WA O1W H1WB 107(10)

loop_
_geom_bond_atom_site_label_1
_geom_bond_atom_site_label_2
_geom_bond_distance
Cr1 O5 1.954(5)
Cr1 O1 1.960(5)
Cr1 N1 2.025(5)
Cr1 N2 2.030(5)
Cr1 Cl1 2.5301(16)
O1 C1 1.259(7)
O2 C1 1.250(8)
O3 C4 1.191(8)
O4 C4 1.300(9)
O4 H4O 0.8200
O5 C7 1.266(8)
O6 C7 1.230(8)
O7 C10 1.220(9)
O8 C10 1.294(8)
O8 H8O 0.8200
N1 C6 1.475(9)
N1 C5 1.481(9)
N1 C2 1.485(8)
N2 C11 1.477(9)
N2 C8 1.480(7)
N2 C12 1.483(9)
C1 C2 1.536(8)
C2 C3 1.523(8)
C2 H2 0.9800
C3 C4 1.499(9)
C3 H3A 0.9700
C3 H3B 0.9700
C5 H8A 0.9600
C5 H8B 0.9600
C5 H8C 0.9600
C6 H6A 0.9600
C6 H6B 0.9600
C6 H6C 0.9600
C7 C8 1.527(8)
C8 C9 1.518(9)
C8 H8 0.9800
C9 C10 1.511(9)
C9 H9A 0.9700
C9 H9B 0.9700
C11 H11A 0.9600
C11 H11B 0.9600
C11 H19C 0.9600
C12 H12A 0.9600
C12 H12B 0.9600
C12 H12C 0.9600
N3 C14 1.480(12)
N3 C13 1.507(11)
N3 H3C 0.8900
N3 H3D 0.8900
C13 H13A 0.9600
C13 H13B 0.9600
C13 H13C 0.9600
C14 H14A 0.9600
C14 H14B 0.9600
C14 H14C 0.9600
O1W H1WA 0.86(3)
O1W H1WB 0.86(3)

loop_
_geom_hbond_atom_site_label_D
_geom_hbond_atom_site_label_H
_geom_hbond_atom_site_label_A
_geom_hbond_site_symmetry_A
_geom_hbond_distance_DH
_geom_hbond_distance_HA
_geom_hbond_distance_DA
_geom_hbond_angle_DHA
_geom_hbond_publ_flag
O4 H4O O1W . 0.82 1.77 2.591(8) 180 yes
O8 H8O O2 2_747 0.82 1.91 2.585(7) 139 yes
N3 H3C Cl1 2_756 0.89 2.24 3.121(7) 172 yes
N3 H3D O3 1_655 0.89 1.94 2.763(9) 153 yes
O1W H1WA O7 2_756 0.86(3) 2.17(8) 2.895(8) 142(12) yes
O1W H1WB O6 2_656 0.86(3) 2.18(3) 3.006(9) 160(7) yes
C6 H6B O8 1_454 0.96 2.51 3.351(9) 146 yes
C6 H6C O5 . 0.96 2.46 3.038(9) 119 yes
C12 H12C O6 2_757 0.96 2.52 3.193(10) 127 yes
C13 H13B O8 2_757 0.96 2.56 3.451(12) 154 yes

loop_
_geom_torsion_atom_site_label_1
_geom_torsion_atom_site_label_2
_geom_torsion_atom_site_label_3
_geom_torsion_atom_site_label_4
_geom_torsion
Cr1 O1 C1 O2 176.8(5)
Cr1 O1 C1 C2 -6.8(7)
C6 N1 C2 C3 70.4(7)
C5 N1 C2 C3 -53.3(7)
Cr1 N1 C2 C3 -166.9(4)
C6 N1 C2 C1 -162.4(6)
C5 N1 C2 C1 73.9(6)
Cr1 N1 C2 C1 -39.8(5)
O2 C1 C2 N1 -150.3(5)
O1 C1 C2 N1 33.1(7)
O2 C1 C2 C3 -22.4(8)
O1 C1 C2 C3 161.1(5)
N1 C2 C3 C4 -162.3(5)
C1 C2 C3 C4 74.0(7)
C2 C3 C4 O3 -150.8(7)
C2 C3 C4 O4 34.8(9)
Cr1 O5 C7 O6 164.7(6)
Cr1 O5 C7 C8 -14.7(7)
C11 N2 C8 C9 -53.9(8)
C12 N2 C8 C9 70.4(7)
Cr1 N2 C8 C9 -167.7(5)
C11 N2 C8 C7 73.3(7)
C12 N2 C8 C7 -162.4(6)
Cr1 N2 C8 C7 -40.5(5)
O6 C7 C8 N2 -140.5(6)
O5 C7 C8 N2 38.9(7)
O6 C7 C8 C9 -12.5(9)
O5 C7 C8 C9 166.9(6)
N2 C8 C9 C10 -163.7(5)
C7 C8 C9 C10 72.3(7)
C8 C9 C10 O7 23.7(10)
C8 C9 C10 O8 -157.9(6)

_cod_database_fobs_code 2242896
